data_1565404
loop_
_publ_author_name
'Jayasooriya, Isuri U.'
'Bakhoda, Abolghasem (Gus)'
'Palmer, Rachel'
'Ng, Kristi'
'Khachemoune, Nour L.'
'Bertke, Jeffery A.'
'Warren, Timothy H.'

_publ_section_title
;
 Copper(ii) ketimides in sp3 C--H amination
;
_journal_name_full 'Chemical Science'
_journal_paper_doi 10.1039/D1SC01990B
_journal_year 2021
_chemical_formula_moiety 'C36 H39 Cu N3'
_chemical_formula_sum 'C36 H39 Cu N3'
_chemical_formula_weight 577.24
_space_group_crystal_system monoclinic
_space_group_IT_number 14
_space_group_name_Hall '-P 2ybc'
_space_group_name_H-M_alt 'P 1 21/c 1'
_atom_sites_solution_hydrogens geom
_atom_sites_solution_primary intrinsic
_audit_block_doi 10.5517/ccdc.csd.cc239b0s
_audit_creation_method SHELXL-2018/3
_audit_update_record
;
2019-08-03 deposited with the CCDC.	2021-11-23 downloaded from the CCDC.
;
_cell_angle_alpha 90
_cell_angle_beta 97.140(4)
_cell_angle_gamma 90
_cell_formula_units_Z 4
_cell_length_a 8.9066(6)
_cell_length_b 14.0911(9)
_cell_length_c 24.8477(19)
_cell_measurement_reflns_used 7716
_cell_measurement_temperature 100(2)
_cell_measurement_theta_max 26.78
_cell_measurement_theta_min 2.19
_cell_volume 3094.3(4)
_computing_cell_refinement 'SAINT V8.37A (Bruker, 2005)'
_computing_data_collection 'APEX3 V2016.5-0 (Bruker, 2016)'
_computing_data_reduction
; 
SAINT V8.37A, XPREP v2014/2, SADABS V2016/2 (Bruker, 2016) 
;
_computing_molecular_graphics 'SHELXLE v932 (Hubschle, 2011)'
_computing_publication_material 'XCIF V2014-2 (Bruker, 2014)'
_computing_structure_refinement 'SHELX-2018-3 (Sheldrick, 2015)'
_computing_structure_solution 'SHELX-2014-5 (Sheldrick, 2015)'
_diffrn_ambient_temperature 100(2)
_diffrn_measured_fraction_theta_full 1.000
_diffrn_measured_fraction_theta_max 0.990
_diffrn_measurement_device 'Bruker APEX DUO/ApexII CCD'
_diffrn_measurement_method 'profile data from \f and \w scans'
_diffrn_radiation_monochromator 'multilayer mirrors'
_diffrn_radiation_source 'fine-focus sealed tube'
_diffrn_radiation_type MoK\a
_diffrn_radiation_wavelength 0.71073
_diffrn_reflns_av_R_equivalents 0.0730
_diffrn_reflns_av_unetI/netI 0.0525
_diffrn_reflns_Laue_measured_fraction_full 1.000
_diffrn_reflns_Laue_measured_fraction_max 0.990
_diffrn_reflns_limit_h_max 11
_diffrn_reflns_limit_h_min -11
_diffrn_reflns_limit_k_max 18
_diffrn_reflns_limit_k_min -18
_diffrn_reflns_limit_l_max 28
_diffrn_reflns_limit_l_min -31
_diffrn_reflns_number 32868
_diffrn_reflns_point_group_measured_fraction_full 1.000
_diffrn_reflns_point_group_measured_fraction_max 0.990
_diffrn_reflns_theta_full 25.242
_diffrn_reflns_theta_max 27.333
_diffrn_reflns_theta_min 1.652
_exptl_absorpt_coefficient_mu 0.734
_exptl_absorpt_correction_T_max 0.7455
_exptl_absorpt_correction_T_min 0.5341
_exptl_absorpt_correction_type multi-scan
_exptl_absorpt_process_details 'SADABS V2016/2 (Bruker, 2016)'
_exptl_crystal_density_diffrn 1.239
_exptl_crystal_density_method 'not measured'
_exptl_crystal_description prism
_exptl_crystal_F_000 1220
_exptl_crystal_size_max 0.200
_exptl_crystal_size_mid 0.120
_exptl_crystal_size_min 0.100
_refine_diff_density_max 0.637
_refine_diff_density_min -0.896
_refine_diff_density_rms 0.078
_refine_ls_extinction_method none
_refine_ls_goodness_of_fit_ref 1.011
_refine_ls_hydrogen_treatment constr
_refine_ls_matrix_type full
_refine_ls_number_parameters 369
_refine_ls_number_reflns 6923
_refine_ls_number_restraints 0
_refine_ls_restrained_S_all 1.011
_refine_ls_R_factor_all 0.0733
_refine_ls_R_factor_gt 0.0456
_refine_ls_shift/su_max 0.002
_refine_ls_shift/su_mean 0.000
_refine_ls_structure_factor_coef Fsqd
_refine_ls_weighting_details 'w=1/[\s^2^(Fo^2^)+(0.0714P)^2^+2.0528P] where P=(Fo^2^+2Fc^2^)/3'
_refine_ls_weighting_scheme calc
_refine_ls_wR_factor_gt 0.1181
_refine_ls_wR_factor_ref 0.1342
_reflns_Friedel_coverage 0.000
_reflns_number_gt 5032
_reflns_number_total 6923
_reflns_threshold_expression 'I > 2\s(I)'
_cod_data_source_file d1sc01990b2.cif
_cod_data_source_block 14_a
_cod_original_sg_symbol_H-M 'P 21/c'
_cod_database_code 1565404
_shelx_shelxl_version_number 2018/3
_shelx_space_group_comment
;
The symmetry employed for this shelxl refinement is uniquely defined
by the following loop, which should always be used as a source of
symmetry information in preference to the above space-group names.
They are only intended as comments.
;
_shelx_estimated_absorpt_t_min 0.867
_shelx_estimated_absorpt_t_max 0.930

loop_
_space_group_symop_operation_xyz
'x, y, z'
'-x, y+1/2, -z+1/2'
'-x, -y, -z'
'x, -y-1/2, z-1/2'

loop_
_atom_site_label
_atom_site_type_symbol
_atom_site_fract_x
_atom_site_fract_y
_atom_site_fract_z
_atom_site_U_iso_or_equiv
_atom_site_adp_type
_atom_site_occupancy
_atom_site_site_symmetry_order
_atom_site_calc_flag
_atom_site_refinement_flags_posn
_atom_site_refinement_flags_adp
_atom_site_refinement_flags_occupancy
_atom_site_disorder_assembly
_atom_site_disorder_group
Cu1 Cu 0.62318(4) 0.77524(2) 0.63101(2) 0.02150(11) Uani 1 1 d . . . . .
N1 N 0.4698(2) 0.86030(15) 0.64053(8) 0.0180(4) Uani 1 1 d . . . . .
C1 C 0.3770(3) 0.90271(17) 0.60174(10) 0.0183(5) Uani 1 1 d . . . . .
N2 N 0.6090(2) 0.79334(14) 0.55636(8) 0.0173(4) Uani 1 1 d . . . . .
C2 C 0.3901(3) 0.89172(18) 0.54662(10) 0.0196(5) Uani 1 1 d . . . . .
H2 H 0.314361 0.920515 0.521570 0.024 Uiso 1 1 calc R U . . .
N3 N 0.7359(3) 0.70543(15) 0.67483(9) 0.0227(5) Uani 1 1 d . . . . .
C3 C 0.5042(3) 0.84232(17) 0.52521(10) 0.0184(5) Uani 1 1 d . . . . .
C4 C 0.2525(3) 0.96568(19) 0.61764(11) 0.0238(6) Uani 1 1 d . . . . .
H4A H 0.176197 0.926621 0.632338 0.036 Uiso 1 1 calc R U . . .
H4B H 0.205402 1.000128 0.585655 0.036 Uiso 1 1 calc R U . . .
H4C H 0.295249 1.011146 0.645227 0.036 Uiso 1 1 calc R U . . .
C5 C 0.5097(3) 0.84689(19) 0.46487(10) 0.0232(5) Uani 1 1 d . . . . .
H5A H 0.597635 0.884347 0.457538 0.035 Uiso 1 1 calc R U . . .
H5B H 0.417066 0.876771 0.447242 0.035 Uiso 1 1 calc R U . . .
H5C H 0.518029 0.782513 0.450613 0.035 Uiso 1 1 calc R U . . .
C6 C 0.4506(3) 0.87912(17) 0.69638(10) 0.0183(5) Uani 1 1 d . . . . .
C7 C 0.5314(3) 0.95331(18) 0.72382(11) 0.0231(6) Uani 1 1 d . . . . .
C8 C 0.5114(3) 0.9692(2) 0.77766(11) 0.0278(6) Uani 1 1 d . . . . .
H8 H 0.565274 1.019626 0.796668 0.033 Uiso 1 1 calc R U . . .
C9 C 0.4155(3) 0.9140(2) 0.80470(11) 0.0291(6) Uani 1 1 d . . . . .
C10 C 0.3377(3) 0.8405(2) 0.77622(11) 0.0275(6) Uani 1 1 d . . . . .
H10 H 0.271511 0.802085 0.794087 0.033 Uiso 1 1 calc R U . . .
C11 C 0.3540(3) 0.82154(19) 0.72222(10) 0.0214(5) Uani 1 1 d . . . . .
C12 C 0.6359(3) 1.0143(2) 0.69545(12) 0.0310(6) Uani 1 1 d . . . . .
H12A H 0.715664 0.974698 0.683295 0.047 Uiso 1 1 calc R U . . .
H12B H 0.681744 1.062858 0.720553 0.047 Uiso 1 1 calc R U . . .
H12C H 0.578436 1.045074 0.664024 0.047 Uiso 1 1 calc R U . . .
C13 C 0.3967(4) 0.9332(3) 0.86326(12) 0.0428(8) Uani 1 1 d . . . . .
H13A H 0.488022 0.964151 0.881212 0.064 Uiso 1 1 calc R U . . .
H13B H 0.380647 0.873155 0.881595 0.064 Uiso 1 1 calc R U . . .
H13C H 0.309241 0.974798 0.864979 0.064 Uiso 1 1 calc R U . . .
C14 C 0.2694(4) 0.7410(2) 0.69233(12) 0.0318(7) Uani 1 1 d . . . . .
H14A H 0.207837 0.708389 0.716667 0.048 Uiso 1 1 calc R U . . .
H14B H 0.341759 0.696223 0.679835 0.048 Uiso 1 1 calc R U . . .
H14C H 0.203525 0.766114 0.661031 0.048 Uiso 1 1 calc R U . . .
C15 C 0.7417(3) 0.76081(18) 0.53431(9) 0.0171(5) Uani 1 1 d . . . . .
C16 C 0.7505(3) 0.66731(18) 0.51554(9) 0.0189(5) Uani 1 1 d . . . . .
C17 C 0.8847(3) 0.63804(19) 0.49737(10) 0.0222(5) Uani 1 1 d . . . . .
H17 H 0.891215 0.575087 0.484172 0.027 Uiso 1 1 calc R U . . .
C18 C 1.0096(3) 0.6973(2) 0.49777(11) 0.0236(6) Uani 1 1 d . . . . .
C19 C 0.9969(3) 0.78947(19) 0.51683(10) 0.0227(6) Uani 1 1 d . . . . .
H19 H 1.080943 0.831132 0.517438 0.027 Uiso 1 1 calc R U . . .
C20 C 0.8649(3) 0.82244(18) 0.53502(10) 0.0200(5) Uani 1 1 d . . . . .
C21 C 0.6186(3) 0.60111(19) 0.51582(11) 0.0255(6) Uani 1 1 d . . . . .
H21A H 0.645789 0.538409 0.502979 0.038 Uiso 1 1 calc R U . . .
H21B H 0.531809 0.626013 0.491856 0.038 Uiso 1 1 calc R U . . .
H21C H 0.591971 0.595686 0.552799 0.038 Uiso 1 1 calc R U . . .
C22 C 1.1535(3) 0.6638(2) 0.47749(13) 0.0344(7) Uani 1 1 d . . . . .
H22A H 1.143703 0.596507 0.467633 0.052 Uiso 1 1 calc R U . . .
H22B H 1.238696 0.672046 0.506093 0.052 Uiso 1 1 calc R U . . .
H22C H 1.171495 0.700948 0.445582 0.052 Uiso 1 1 calc R U . . .
C23 C 0.8551(3) 0.92215(19) 0.55663(11) 0.0260(6) Uani 1 1 d . . . . .
H23A H 0.862109 0.920292 0.596285 0.039 Uiso 1 1 calc R U . . .
H23B H 0.758440 0.950608 0.541737 0.039 Uiso 1 1 calc R U . . .
H23C H 0.938541 0.960236 0.545877 0.039 Uiso 1 1 calc R U . . .
C24 C 0.8220(3) 0.65453(17) 0.70797(10) 0.0191(5) Uani 1 1 d . . . . .
C25 C 0.8170(3) 0.66692(17) 0.76743(10) 0.0190(5) Uani 1 1 d . . . . .
C26 C 0.9475(3) 0.65633(18) 0.80478(10) 0.0214(5) Uani 1 1 d . . . . .
H26 H 1.038995 0.634874 0.792875 0.026 Uiso 1 1 calc R U . . .
C27 C 0.9429(3) 0.67731(19) 0.85941(11) 0.0253(6) Uani 1 1 d . . . . .
H27 H 1.031761 0.670394 0.884549 0.030 Uiso 1 1 calc R U . . .
C28 C 0.8109(3) 0.70795(18) 0.87725(11) 0.0251(6) Uani 1 1 d . . . . .
H28 H 0.808384 0.721952 0.914526 0.030 Uiso 1 1 calc R U . . .
C29 C 0.6811(3) 0.71826(19) 0.84034(11) 0.0253(6) Uani 1 1 d . . . . .
H29 H 0.589687 0.739298 0.852456 0.030 Uiso 1 1 calc R U . . .
C30 C 0.6847(3) 0.69804(18) 0.78612(10) 0.0228(6) Uani 1 1 d . . . . .
H30 H 0.595472 0.705494 0.761252 0.027 Uiso 1 1 calc R U . . .
C31 C 0.9275(3) 0.58510(17) 0.68742(10) 0.0190(5) Uani 1 1 d . . . . .
C32 C 0.9849(3) 0.60342(19) 0.63850(10) 0.0217(5) Uani 1 1 d . . . . .
H32 H 0.957584 0.660226 0.619119 0.026 Uiso 1 1 calc R U . . .
C33 C 1.0813(3) 0.5390(2) 0.61820(11) 0.0275(6) Uani 1 1 d . . . . .
H33 H 1.120386 0.552214 0.585119 0.033 Uiso 1 1 calc R U . . .
C34 C 1.1209(3) 0.4558(2) 0.64583(12) 0.0308(6) Uani 1 1 d . . . . .
H34 H 1.187943 0.412245 0.631970 0.037 Uiso 1 1 calc R U . . .
C35 C 1.0626(3) 0.43594(19) 0.69378(12) 0.0295(6) Uani 1 1 d . . . . .
H35 H 1.088199 0.378177 0.712406 0.035 Uiso 1 1 calc R U . . .
C36 C 0.9666(3) 0.50046(18) 0.71471(11) 0.0234(6) Uani 1 1 d . . . . .
H36 H 0.927536 0.486758 0.747734 0.028 Uiso 1 1 calc R U . . .

loop_
_atom_site_aniso_label
_atom_site_aniso_U_11
_atom_site_aniso_U_22
_atom_site_aniso_U_33
_atom_site_aniso_U_23
_atom_site_aniso_U_13
_atom_site_aniso_U_12
Cu1 0.02688(18) 0.01935(18) 0.01844(17) 0.00151(13) 0.00351(12) 0.00484(13)
N1 0.0215(10) 0.0146(10) 0.0179(10) -0.0009(8) 0.0028(8) -0.0008(8)
C1 0.0188(12) 0.0120(11) 0.0239(13) -0.0002(10) 0.0021(10) -0.0018(9)
N2 0.0194(10) 0.0161(10) 0.0169(10) 0.0004(8) 0.0047(8) -0.0003(8)
C2 0.0210(12) 0.0169(12) 0.0201(12) 0.0027(10) -0.0011(10) 0.0009(10)
N3 0.0312(12) 0.0198(11) 0.0177(10) -0.0005(9) 0.0062(9) 0.0055(9)
C3 0.0205(12) 0.0142(12) 0.0202(12) 0.0012(10) 0.0014(10) -0.0046(10)
C4 0.0247(13) 0.0205(13) 0.0260(13) -0.0019(11) 0.0019(11) 0.0046(11)
C5 0.0275(13) 0.0237(14) 0.0182(12) 0.0007(11) 0.0019(10) 0.0007(11)
C6 0.0203(12) 0.0153(12) 0.0193(12) -0.0005(10) 0.0028(10) 0.0052(10)
C7 0.0251(13) 0.0180(13) 0.0253(13) -0.0027(11) 0.0000(11) 0.0029(10)
C8 0.0317(15) 0.0250(14) 0.0250(14) -0.0089(11) -0.0036(11) 0.0049(12)
C9 0.0330(15) 0.0350(16) 0.0193(13) -0.0021(12) 0.0030(11) 0.0147(13)
C10 0.0288(14) 0.0290(15) 0.0261(14) 0.0058(12) 0.0090(11) 0.0058(12)
C11 0.0233(13) 0.0196(13) 0.0220(13) 0.0021(11) 0.0057(10) 0.0029(10)
C12 0.0325(15) 0.0267(15) 0.0334(15) -0.0051(12) 0.0022(12) -0.0079(12)
C13 0.053(2) 0.052(2) 0.0230(15) -0.0053(14) 0.0038(14) 0.0207(17)
C14 0.0393(17) 0.0231(15) 0.0334(16) 0.0019(12) 0.0062(13) -0.0092(12)
C15 0.0223(12) 0.0168(12) 0.0125(11) 0.0014(9) 0.0035(9) 0.0007(10)
C16 0.0264(13) 0.0168(12) 0.0137(11) 0.0006(10) 0.0027(10) 0.0001(10)
C17 0.0320(14) 0.0183(13) 0.0167(12) -0.0007(10) 0.0038(10) 0.0038(11)
C18 0.0262(13) 0.0254(14) 0.0203(12) 0.0037(11) 0.0071(11) 0.0029(11)
C19 0.0227(13) 0.0228(14) 0.0229(13) 0.0027(11) 0.0038(10) -0.0017(10)
C20 0.0249(13) 0.0170(12) 0.0180(12) 0.0013(10) 0.0018(10) -0.0002(10)
C21 0.0318(15) 0.0167(13) 0.0284(14) -0.0010(11) 0.0054(12) -0.0046(11)
C22 0.0320(16) 0.0342(17) 0.0399(17) 0.0022(14) 0.0157(13) 0.0051(13)
C23 0.0292(14) 0.0185(13) 0.0302(14) -0.0026(11) 0.0024(11) -0.0022(11)
C24 0.0248(13) 0.0132(12) 0.0190(12) -0.0004(10) 0.0018(10) -0.0006(10)
C25 0.0276(13) 0.0106(11) 0.0187(12) 0.0018(9) 0.0024(10) -0.0006(10)
C26 0.0263(13) 0.0161(12) 0.0218(12) 0.0014(10) 0.0027(10) -0.0014(10)
C27 0.0315(14) 0.0210(13) 0.0218(13) 0.0023(11) -0.0036(11) -0.0057(11)
C28 0.0421(16) 0.0176(13) 0.0160(12) -0.0005(10) 0.0049(11) -0.0033(11)
C29 0.0363(15) 0.0187(13) 0.0220(13) 0.0028(11) 0.0080(11) 0.0033(11)
C30 0.0318(14) 0.0156(12) 0.0210(13) 0.0014(10) 0.0032(11) 0.0034(11)
C31 0.0226(12) 0.0137(12) 0.0200(12) -0.0018(10) -0.0002(10) -0.0003(10)
C32 0.0253(13) 0.0180(13) 0.0214(13) -0.0034(10) 0.0009(10) 0.0030(10)
C33 0.0320(15) 0.0258(15) 0.0241(13) -0.0079(11) 0.0012(11) 0.0041(12)
C34 0.0321(15) 0.0238(14) 0.0360(16) -0.0104(12) 0.0022(13) 0.0091(12)
C35 0.0354(16) 0.0136(13) 0.0372(16) -0.0011(12) -0.0048(12) 0.0068(11)
C36 0.0274(14) 0.0164(13) 0.0253(13) 0.0007(10) -0.0008(11) 0.0009(10)

loop_
_atom_type_symbol
_atom_type_description
_atom_type_scat_dispersion_real
_atom_type_scat_dispersion_imag
_atom_type_scat_source
C C 0.0033 0.0016 'International Tables Vol C Tables 4.2.6.8 and 6.1.1.4'
H H 0.0000 0.0000 'International Tables Vol C Tables 4.2.6.8 and 6.1.1.4'
Cu Cu 0.3201 1.2651 'International Tables Vol C Tables 4.2.6.8 and 6.1.1.4'
N N 0.0061 0.0033 'International Tables Vol C Tables 4.2.6.8 and 6.1.1.4'

loop_
_geom_angle_atom_site_label_1
_geom_angle_atom_site_label_2
_geom_angle_atom_site_label_3
_geom_angle
_geom_angle_site_symmetry_1
_geom_angle_site_symmetry_3
_geom_angle_publ_flag
N3 Cu1 N1 132.69(10) . . ?
N3 Cu1 N2 132.78(10) . . ?
N1 Cu1 N2 94.53(9) . . ?
C1 N1 C6 118.5(2) . . ?
C1 N1 Cu1 126.78(17) . . ?
C6 N1 Cu1 114.73(15) . . ?
N1 C1 C2 122.7(2) . . ?
N1 C1 C4 119.0(2) . . ?
C2 C1 C4 118.3(2) . . ?
C3 N2 C15 119.6(2) . . ?
C3 N2 Cu1 127.38(17) . . ?
C15 N2 Cu1 112.29(15) . . ?
C3 C2 C1 125.7(2) . . ?
C3 C2 H2 117.1 . . ?
C1 C2 H2 117.1 . . ?
C24 N3 Cu1 178.9(2) . . ?
N2 C3 C2 122.1(2) . . ?
N2 C3 C5 119.6(2) . . ?
C2 C3 C5 118.3(2) . . ?
C1 C4 H4A 109.5 . . ?
C1 C4 H4B 109.5 . . ?
H4A C4 H4B 109.5 . . ?
C1 C4 H4C 109.5 . . ?
H4A C4 H4C 109.5 . . ?
H4B C4 H4C 109.5 . . ?
C3 C5 H5A 109.5 . . ?
C3 C5 H5B 109.5 . . ?
H5A C5 H5B 109.5 . . ?
C3 C5 H5C 109.5 . . ?
H5A C5 H5C 109.5 . . ?
H5B C5 H5C 109.5 . . ?
C11 C6 C7 121.3(2) . . ?
C11 C6 N1 119.3(2) . . ?
C7 C6 N1 119.4(2) . . ?
C8 C7 C6 118.1(3) . . ?
C8 C7 C12 121.3(2) . . ?
C6 C7 C12 120.6(2) . . ?
C9 C8 C7 122.4(3) . . ?
C9 C8 H8 118.8 . . ?
C7 C8 H8 118.8 . . ?
C8 C9 C10 117.9(2) . . ?
C8 C9 C13 121.0(3) . . ?
C10 C9 C13 121.1(3) . . ?
C9 C10 C11 121.9(3) . . ?
C9 C10 H10 119.1 . . ?
C11 C10 H10 119.1 . . ?
C10 C11 C6 118.4(2) . . ?
C10 C11 C14 120.9(2) . . ?
C6 C11 C14 120.7(2) . . ?
C7 C12 H12A 109.5 . . ?
C7 C12 H12B 109.5 . . ?
H12A C12 H12B 109.5 . . ?
C7 C12 H12C 109.5 . . ?
H12A C12 H12C 109.5 . . ?
H12B C12 H12C 109.5 . . ?
C9 C13 H13A 109.5 . . ?
C9 C13 H13B 109.5 . . ?
H13A C13 H13B 109.5 . . ?
C9 C13 H13C 109.5 . . ?
H13A C13 H13C 109.5 . . ?
H13B C13 H13C 109.5 . . ?
C11 C14 H14A 109.5 . . ?
C11 C14 H14B 109.5 . . ?
H14A C14 H14B 109.5 . . ?
C11 C14 H14C 109.5 . . ?
H14A C14 H14C 109.5 . . ?
H14B C14 H14C 109.5 . . ?
C20 C15 C16 120.7(2) . . ?
C20 C15 N2 118.6(2) . . ?
C16 C15 N2 120.6(2) . . ?
C17 C16 C15 118.2(2) . . ?
C17 C16 C21 121.4(2) . . ?
C15 C16 C21 120.4(2) . . ?
C18 C17 C16 122.6(2) . . ?
C18 C17 H17 118.7 . . ?
C16 C17 H17 118.7 . . ?
C17 C18 C19 117.7(2) . . ?
C17 C18 C22 121.4(3) . . ?
C19 C18 C22 120.9(3) . . ?
C20 C19 C18 122.0(2) . . ?
C20 C19 H19 119.0 . . ?
C18 C19 H19 119.0 . . ?
C19 C20 C15 118.8(2) . . ?
C19 C20 C23 121.0(2) . . ?
C15 C20 C23 120.1(2) . . ?
C16 C21 H21A 109.5 . . ?
C16 C21 H21B 109.5 . . ?
H21A C21 H21B 109.5 . . ?
C16 C21 H21C 109.5 . . ?
H21A C21 H21C 109.5 . . ?
H21B C21 H21C 109.5 . . ?
C18 C22 H22A 109.5 . . ?
C18 C22 H22B 109.5 . . ?
H22A C22 H22B 109.5 . . ?
C18 C22 H22C 109.5 . . ?
H22A C22 H22C 109.5 . . ?
H22B C22 H22C 109.5 . . ?
C20 C23 H23A 109.5 . . ?
C20 C23 H23B 109.5 . . ?
H23A C23 H23B 109.5 . . ?
C20 C23 H23C 109.5 . . ?
H23A C23 H23C 109.5 . . ?
H23B C23 H23C 109.5 . . ?
N3 C24 C31 120.2(2) . . ?
N3 C24 C25 118.9(2) . . ?
C31 C24 C25 120.9(2) . . ?
C30 C25 C26 118.7(2) . . ?
C30 C25 C24 119.9(2) . . ?
C26 C25 C24 121.2(2) . . ?
C27 C26 C25 120.0(2) . . ?
C27 C26 H26 120.0 . . ?
C25 C26 H26 120.0 . . ?
C28 C27 C26 120.6(3) . . ?
C28 C27 H27 119.7 . . ?
C26 C27 H27 119.7 . . ?
C27 C28 C29 119.6(2) . . ?
C27 C28 H28 120.2 . . ?
C29 C28 H28 120.2 . . ?
C30 C29 C28 120.2(3) . . ?
C30 C29 H29 119.9 . . ?
C28 C29 H29 119.9 . . ?
C29 C30 C25 121.0(3) . . ?
C29 C30 H30 119.5 . . ?
C25 C30 H30 119.5 . . ?
C36 C31 C32 118.9(2) . . ?
C36 C31 C24 121.7(2) . . ?
C32 C31 C24 119.4(2) . . ?
C33 C32 C31 120.3(3) . . ?
C33 C32 H32 119.8 . . ?
C31 C32 H32 119.8 . . ?
C34 C33 C32 120.4(3) . . ?
C34 C33 H33 119.8 . . ?
C32 C33 H33 119.8 . . ?
C33 C34 C35 119.9(3) . . ?
C33 C34 H34 120.1 . . ?
C35 C34 H34 120.1 . . ?
C34 C35 C36 120.2(3) . . ?
C34 C35 H35 119.9 . . ?
C36 C35 H35 119.9 . . ?
C35 C36 C31 120.3(3) . . ?
C35 C36 H36 119.9 . . ?
C31 C36 H36 119.9 . . ?

loop_
_geom_bond_atom_site_label_1
_geom_bond_atom_site_label_2
_geom_bond_distance
_geom_bond_site_symmetry_2
_geom_bond_publ_flag
Cu1 N3 1.700(2) . ?
Cu1 N1 1.855(2) . ?
Cu1 N2 1.861(2) . ?
N1 C1 1.331(3) . ?
N1 C6 1.444(3) . ?
C1 C2 1.397(3) . ?
C1 C4 1.510(3) . ?
N2 C3 1.329(3) . ?
N2 C15 1.438(3) . ?
C2 C3 1.391(4) . ?
C2 H2 0.9500 . ?
N3 C24 1.274(3) . ?
C3 C5 1.508(3) . ?
C4 H4A 0.9800 . ?
C4 H4B 0.9800 . ?
C4 H4C 0.9800 . ?
C5 H5A 0.9800 . ?
C5 H5B 0.9800 . ?
C5 H5C 0.9800 . ?
C6 C11 1.396(4) . ?
C6 C7 1.398(4) . ?
C7 C8 1.389(4) . ?
C7 C12 1.506(4) . ?
C8 C9 1.388(4) . ?
C8 H8 0.9500 . ?
C9 C10 1.390(4) . ?
C9 C13 1.510(4) . ?
C10 C11 1.393(4) . ?
C10 H10 0.9500 . ?
C11 C14 1.506(4) . ?
C12 H12A 0.9800 . ?
C12 H12B 0.9800 . ?
C12 H12C 0.9800 . ?
C13 H13A 0.9800 . ?
C13 H13B 0.9800 . ?
C13 H13C 0.9800 . ?
C14 H14A 0.9800 . ?
C14 H14B 0.9800 . ?
C14 H14C 0.9800 . ?
C15 C20 1.398(4) . ?
C15 C16 1.403(3) . ?
C16 C17 1.392(4) . ?
C16 C21 1.501(4) . ?
C17 C18 1.390(4) . ?
C17 H17 0.9500 . ?
C18 C19 1.391(4) . ?
C18 C22 1.510(4) . ?
C19 C20 1.390(4) . ?
C19 H19 0.9500 . ?
C20 C23 1.510(4) . ?
C21 H21A 0.9800 . ?
C21 H21B 0.9800 . ?
C21 H21C 0.9800 . ?
C22 H22A 0.9800 . ?
C22 H22B 0.9800 . ?
C22 H22C 0.9800 . ?
C23 H23A 0.9800 . ?
C23 H23B 0.9800 . ?
C23 H23C 0.9800 . ?
C24 C31 1.490(3) . ?
C24 C25 1.494(3) . ?
C25 C30 1.390(4) . ?
C25 C26 1.402(4) . ?
C26 C27 1.395(4) . ?
C26 H26 0.9500 . ?
C27 C28 1.377(4) . ?
C27 H27 0.9500 . ?
C28 C29 1.391(4) . ?
C28 H28 0.9500 . ?
C29 C30 1.381(4) . ?
C29 H29 0.9500 . ?
C30 H30 0.9500 . ?
C31 C36 1.395(4) . ?
C31 C32 1.400(4) . ?
C32 C33 1.387(4) . ?
C32 H32 0.9500 . ?
C33 C34 1.383(4) . ?
C33 H33 0.9500 . ?
C34 C35 1.386(4) . ?
C34 H34 0.9500 . ?
C35 C36 1.392(4) . ?
C35 H35 0.9500 . ?
C36 H36 0.9500 . ?
